data_7239128
loop_
_publ_author_name
'Xing, Qifeng'
'Zhao, Tong'
'Qiao, Yusen'
'Wang, Lin'
'Redshaw, Carl'
'Sun, Wen-Hua'

_publ_section_title
;
 Synthesis, characterization and ethylene polymerization behavior of
 binuclear iron complexes bearing
 N,N&#x2032;-bis(1-(6-(1-(arylimino)ethyl)
 pyridin-2-yl)ethylidene)benzidines
;
_journal_issue 48
_journal_name_full 'RSC Advances'
_journal_page_first 26184
_journal_paper_doi 10.1039/c3ra42631a
_journal_volume 3
_journal_year 2013
_chemical_formula_moiety 'C58 H68 N6'
_chemical_formula_sum 'C58 H68 N6'
_chemical_formula_weight 849.18
_space_group_IT_number 2
_space_group_name_Hall '-P 1'
_space_group_name_H-M_alt 'P -1'
_symmetry_cell_setting triclinic
_symmetry_space_group_name_H-M 'P -1'
_atom_sites_solution_hydrogens geom
_atom_sites_solution_primary direct
_atom_sites_solution_secondary difmap
_audit_creation_method SHELXL-97
_cell_angle_alpha 74.30(3)
_cell_angle_beta 81.22(3)
_cell_angle_gamma 73.35(3)
_cell_formula_units_Z 1
_cell_length_a 8.2594(17)
_cell_length_b 12.235(2)
_cell_length_c 13.770(3)
_cell_measurement_temperature 173(2)
_cell_measurement_theta_max 27.49
_cell_measurement_theta_min 1.54
_cell_volume 1279.2(5)
_computing_cell_refinement 'CrystalClear (Rigaku Inc., 2007)'
_computing_data_collection 'CrystalClear (Rigaku Inc., 2007)'
_computing_data_reduction 'CrystalClear (Rigaku Inc., 2007)'
_computing_molecular_graphics 'XP in Siemens SHELXTL (Sheldrick, 1994)'
_computing_publication_material 'SHELX97 (Sheldrick, 1997)'
_computing_structure_refinement 'SHELXL-97 (Sheldrick, 1997)'
_computing_structure_solution 'SHELXS-97 (Sheldrick, 1990)'
_diffrn_ambient_temperature 173(2)
_diffrn_measured_fraction_theta_full 0.990
_diffrn_measured_fraction_theta_max 0.990
_diffrn_measurement_device_type 'Saturn724+ CCD'
_diffrn_measurement_method '\w scans at fixed \c = 45\%'
_diffrn_radiation_monochromator graphite
_diffrn_radiation_source 'fine-focus sealed tube'
_diffrn_radiation_type MoK\a
_diffrn_radiation_wavelength 0.71073
_diffrn_reflns_av_R_equivalents 0.0509
_diffrn_reflns_av_sigmaI/netI 0.0773
_diffrn_reflns_limit_h_max 10
_diffrn_reflns_limit_h_min -10
_diffrn_reflns_limit_k_max 15
_diffrn_reflns_limit_k_min -15
_diffrn_reflns_limit_l_max 17
_diffrn_reflns_limit_l_min -17
_diffrn_reflns_number 11474
_diffrn_reflns_theta_full 27.49
_diffrn_reflns_theta_max 27.49
_diffrn_reflns_theta_min 1.54
_diffrn_standards_decay_% none
_diffrn_standards_interval_count none
_diffrn_standards_interval_time none
_diffrn_standards_number none
_exptl_absorpt_coefficient_mu 0.065
_exptl_absorpt_correction_T_max 1.0000
_exptl_absorpt_correction_T_min 0.6579
_exptl_absorpt_correction_type multi-scan
_exptl_absorpt_process_details 'SADABS (Sheldrick, 1996)'
_exptl_crystal_colour green
_exptl_crystal_density_diffrn 1.102
_exptl_crystal_density_method 'not measured'
_exptl_crystal_description stick
_exptl_crystal_F_000 458
_exptl_crystal_size_max 0.270
_exptl_crystal_size_mid 0.154
_exptl_crystal_size_min 0.076
_refine_diff_density_max 0.343
_refine_diff_density_min -0.187
_refine_diff_density_rms 0.055
_refine_ls_extinction_method none
_refine_ls_goodness_of_fit_ref 1.152
_refine_ls_hydrogen_treatment constr
_refine_ls_matrix_type full
_refine_ls_number_parameters 289
_refine_ls_number_reflns 5816
_refine_ls_number_restraints 0
_refine_ls_restrained_S_all 1.152
_refine_ls_R_factor_gt 0.1361
_refine_ls_shift/su_max 0.000
_refine_ls_shift/su_mean 0.000
_refine_ls_structure_factor_coef Fsqd
_refine_ls_weighting_details 'calc w=1/[\s^2^(Fo^2^)+(0.1785P)^2^+0.4332P] where P=(Fo^2^+2Fc^2^)/3'
_refine_ls_weighting_scheme calc
_refine_ls_wR_factor_gt 0.3522
_refine_ls_wR_factor_ref 0.4188
_reflns_number_gt 2893
_reflns_number_total 5816
_reflns_threshold_expression >2sigma(I)
_cod_data_source_file c3ra42631a.txt
_cod_data_source_block L5
_cod_depositor_comments
;
The following automatic conversions were performed:

data item '_symmetry_cell_setting' value 'Triclinic' was changed to
'triclinic' in accordance with the
/home/saulius/struct/COD-crude-data/automatic-downloads/DataCite-retrospective/RSC/depositions/lib/dictionaries/cif_core.dic
dictionary named 'cif_core.dic' version 2.4.2 last updated on
2011-04-26.

Automatic conversion script
Id: cif_fix_values 6909 2019-04-08 15:41:33Z antanas 
;
_cod_original_cell_volume 1279.1(4)
_cod_original_sg_symbol_H-M P-1
_cod_database_code 7239128
_refine_ls_r_factor_ref 0.2238

loop_
_symmetry_equiv_pos_as_xyz
'x, y, z'
'-x, -y, -z'

loop_
_atom_site_label
_atom_site_type_symbol
_atom_site_fract_x
_atom_site_fract_y
_atom_site_fract_z
_atom_site_U_iso_or_equiv
_atom_site_adp_type
_atom_site_occupancy
_atom_site_symmetry_multiplicity
_atom_site_calc_flag
_atom_site_refinement_flags
N2 N 0.0672(4) 0.8811(3) 0.8956(3) 0.0692(10) Uani 1 1 d .
N1 N -0.2045(4) 1.0571(3) 0.7061(3) 0.0660(10) Uani 1 1 d .
N3 N -0.4961(5) 1.2929(4) 0.5597(3) 0.0781(12) Uani 1 1 d .
C1 C -0.3117(5) 1.1622(4) 0.6802(3) 0.0673(12) Uani 1 1 d .
C20 C 0.1895(5) 0.7705(4) 0.9232(3) 0.0624(11) Uani 1 1 d .
C5 C -0.1324(5) 1.0267(4) 0.7934(3) 0.0642(11) Uani 1 1 d .
C23 C 0.4343(5) 0.5570(3) 0.9853(3) 0.0564(10) Uani 1 1 d .
C22 C 0.2643(5) 0.5675(4) 1.0085(3) 0.0667(12) Uani 1 1 d .
H8A H 0.2298 0.4995 1.0467 0.080 Uiso 1 1 calc R
C8 C -0.3933(6) 1.1923(4) 0.5833(4) 0.0726(13) Uani 1 1 d .
C21 C 0.1372(6) 0.6717(4) 0.9797(4) 0.0702(12) Uani 1 1 d .
C6 C -0.0093(6) 0.9090(4) 0.8159(4) 0.0761(14) Uani 1 1 d .
C4 C -0.1692(6) 1.1003(4) 0.8587(4) 0.0781(14) Uani 1 1 d .
H12A H -0.1182 1.0763 0.9210 0.094 Uiso 1 1 calc R
C24 C 0.4783(6) 0.6576(4) 0.9297(4) 0.0826(15) Uani 1 1 d .
H13A H 0.5953 0.6537 0.9122 0.099 Uiso 1 1 calc R
C25 C 0.3611(6) 0.7646(4) 0.8974(4) 0.0867(16) Uani 1 1 d .
C10 C -0.5858(6) 1.3304(5) 0.4708(4) 0.0825(15) Uani 1 1 d .
C2 C -0.3532(7) 1.2401(5) 0.7423(4) 0.0945(18) Uani 1 1 d .
H16A H -0.4311 1.3146 0.7228 0.113 Uiso 1 1 calc R
C3 C -0.2805(8) 1.2085(5) 0.8322(4) 0.101(2) Uani 1 1 d .
H17A H -0.3070 1.2609 0.8756 0.121 Uiso 1 1 calc R
C15 C -0.5164(6) 1.3897(4) 0.3810(4) 0.0746(13) Uani 1 1 d .
C14 C -0.6147(8) 1.4338(5) 0.2981(4) 0.0941(17) Uani 1 1 d .
H19A H -0.5709 1.4755 0.2357 0.113 Uiso 1 1 calc R
C16 C -0.3405(7) 1.4062(5) 0.3759(4) 0.0886(15) Uani 1 1 d .
H20A H -0.3404 1.4505 0.4264 0.106 Uiso 1 1 calc R
H20B H -0.2608 1.3279 0.3962 0.106 Uiso 1 1 calc R
C28 C -0.0500(7) 0.6755(5) 1.0115(6) 0.106(2) Uani 1 1 d .
H21A H -0.1158 0.7143 0.9515 0.127 Uiso 1 1 calc R
H21B H -0.0616 0.5939 1.0351 0.127 Uiso 1 1 calc R
C9 C -0.3471(8) 1.1015(5) 0.5233(5) 0.104(2) Uani 1 1 d .
H22A H -0.4072 1.1317 0.4615 0.156 Uiso 1 1 calc R
H22B H -0.3792 1.0304 0.5637 0.156 Uiso 1 1 calc R
H22C H -0.2246 1.0825 0.5052 0.156 Uiso 1 1 calc R
C17 C -0.2739(7) 1.4692(5) 0.2747(5) 0.1054(19) Uani 1 1 d .
H23A H -0.1603 1.4760 0.2798 0.158 Uiso 1 1 calc R
H23B H -0.3499 1.5478 0.2541 0.158 Uiso 1 1 calc R
H23C H -0.2683 1.4247 0.2242 0.158 Uiso 1 1 calc R
C7 C 0.0158(10) 0.8346(5) 0.7412(5) 0.138(3) Uani 1 1 d .
H24A H 0.0994 0.7600 0.7642 0.207 Uiso 1 1 calc R
H24B H 0.0565 0.8762 0.6748 0.207 Uiso 1 1 calc R
H24C H -0.0923 0.8193 0.7358 0.207 Uiso 1 1 calc R
C13 C -0.7731(9) 1.4172(8) 0.3061(5) 0.133(3) Uani 1 1 d .
H25A H -0.8381 1.4468 0.2489 0.160 Uiso 1 1 calc R
C12 C -0.8385(9) 1.3592(10) 0.3945(6) 0.176(5) Uani 1 1 d .
H26A H -0.9480 1.3470 0.3981 0.212 Uiso 1 1 calc R
C26 C 0.4193(11) 0.8685(7) 0.8244(11) 0.188(6) Uani 1 1 d .
H27A H 0.5284 0.8388 0.7871 0.225 Uiso 1 1 calc R
H27B H 0.3343 0.9111 0.7744 0.225 Uiso 1 1 calc R
C11 C -0.7492(9) 1.3178(9) 0.4791(5) 0.145(3) Uani 1 1 d .
C18 C -0.8525(15) 1.2826(10) 0.5952(9) 0.182(5) Uani 1 1 d .
H29A H -0.7985 1.2918 0.6509 0.218 Uiso 1 1 calc R
H29B H -0.9753 1.3218 0.5982 0.218 Uiso 1 1 calc R
C29 C -0.1248(10) 0.7387(8) 1.0933(7) 0.161(3) Uani 1 1 d .
H30A H -0.2435 0.7364 1.1104 0.242 Uiso 1 1 calc R
H30B H -0.1185 0.8206 1.0697 0.242 Uiso 1 1 calc R
H30C H -0.0613 0.7005 1.1533 0.242 Uiso 1 1 calc R
C19 C -0.8179(18) 1.1780(13) 0.5865(11) 0.221(6) Uani 1 1 d .
H38A H -0.8659 1.1299 0.6467 0.331 Uiso 1 1 calc R
H38B H -0.6945 1.1466 0.5797 0.331 Uiso 1 1 calc R
H38C H -0.8663 1.1765 0.5264 0.331 Uiso 1 1 calc R
C27 C 0.4374(16) 0.9400(13) 0.8751(13) 0.244(7) Uani 1 1 d .
H31A H 0.4737 1.0061 0.8280 0.366 Uiso 1 1 calc R
H31B H 0.5230 0.8979 0.9235 0.366 Uiso 1 1 calc R
H31C H 0.3290 0.9695 0.9116 0.366 Uiso 1 1 calc R

loop_
_atom_site_aniso_label
_atom_site_aniso_U_11
_atom_site_aniso_U_22
_atom_site_aniso_U_33
_atom_site_aniso_U_23
_atom_site_aniso_U_13
_atom_site_aniso_U_12
N2 0.069(2) 0.051(2) 0.079(3) -0.0108(18) -0.0109(19) -0.0021(17)
N1 0.072(2) 0.052(2) 0.068(2) -0.0135(17) -0.0127(18) -0.0030(17)
N3 0.073(2) 0.076(3) 0.075(3) -0.005(2) -0.020(2) -0.008(2)
C1 0.062(2) 0.061(3) 0.071(3) -0.014(2) -0.018(2) 0.001(2)
C20 0.068(3) 0.050(2) 0.063(3) -0.0113(19) -0.017(2) 0.000(2)
C5 0.072(3) 0.050(2) 0.064(3) -0.010(2) -0.016(2) -0.004(2)
C23 0.064(3) 0.048(2) 0.056(2) -0.0112(18) -0.0147(18) -0.0070(18)
C22 0.068(3) 0.051(2) 0.079(3) -0.002(2) -0.015(2) -0.019(2)
C8 0.073(3) 0.078(3) 0.067(3) -0.019(2) -0.015(2) -0.014(3)
C21 0.070(3) 0.055(3) 0.084(3) -0.009(2) -0.026(2) -0.010(2)
C6 0.088(3) 0.061(3) 0.064(3) -0.013(2) -0.018(2) 0.008(2)
C4 0.092(3) 0.060(3) 0.076(3) -0.017(2) -0.035(3) 0.005(2)
C24 0.052(2) 0.062(3) 0.112(4) 0.002(3) -0.002(2) -0.005(2)
C25 0.073(3) 0.053(3) 0.110(4) 0.007(3) 0.004(3) -0.010(2)
C10 0.069(3) 0.100(4) 0.067(3) 0.000(3) -0.020(2) -0.014(3)
C2 0.104(4) 0.073(3) 0.093(4) -0.026(3) -0.047(3) 0.024(3)
C3 0.122(4) 0.073(3) 0.101(4) -0.043(3) -0.053(3) 0.027(3)
C15 0.067(3) 0.079(3) 0.071(3) -0.017(3) -0.012(2) -0.007(2)
C14 0.098(4) 0.098(4) 0.073(3) -0.001(3) -0.012(3) -0.021(3)
C16 0.093(4) 0.083(4) 0.089(4) -0.023(3) -0.007(3) -0.019(3)
C28 0.070(3) 0.065(3) 0.174(7) -0.008(4) -0.031(4) -0.013(3)
C9 0.129(5) 0.097(4) 0.089(4) -0.032(3) -0.043(3) -0.008(4)
C17 0.081(4) 0.087(4) 0.129(5) -0.009(4) 0.001(3) -0.012(3)
C7 0.205(7) 0.081(4) 0.102(5) -0.046(4) -0.062(5) 0.051(4)
C13 0.107(5) 0.196(8) 0.088(5) 0.014(5) -0.035(4) -0.056(5)
C12 0.113(5) 0.297(13) 0.104(5) 0.057(7) -0.048(4) -0.107(7)
C26 0.091(5) 0.064(4) 0.360(17) 0.000(7) -0.006(7) 0.000(4)
C11 0.110(5) 0.229(9) 0.080(4) 0.044(5) -0.032(4) -0.081(6)
C18 0.194(10) 0.161(9) 0.195(11) 0.017(8) -0.092(9) -0.069(8)
C29 0.109(5) 0.153(8) 0.184(8) -0.013(7) 0.037(5) -0.027(5)
C19 0.227(13) 0.214(14) 0.235(14) -0.091(12) -0.012(10) -0.048(12)
C27 0.184(11) 0.183(13) 0.35(2) -0.024(13) 0.024(11) -0.081(10)

loop_
_atom_type_symbol
_atom_type_description
_atom_type_scat_dispersion_real
_atom_type_scat_dispersion_imag
_atom_type_scat_source
C C 0.0033 0.0016 'International Tables Vol C Tables 4.2.6.8 and 6.1.1.4'
H H 0.0000 0.0000 'International Tables Vol C Tables 4.2.6.8 and 6.1.1.4'
N N 0.0061 0.0033 'International Tables Vol C Tables 4.2.6.8 and 6.1.1.4'

loop_
_geom_angle_atom_site_label_1
_geom_angle_atom_site_label_2
_geom_angle_atom_site_label_3
_geom_angle
_geom_angle_site_symmetry_3
C6 N2 C20 121.3(4) .
C1 N1 C5 119.1(4) .
C8 N3 C10 122.2(4) .
N1 C1 C2 121.6(4) .
N1 C1 C8 117.7(4) .
C2 C1 C8 120.6(4) .
C21 C20 C25 120.7(4) .
C21 C20 N2 120.0(4) .
C25 C20 N2 119.2(4) .
N1 C5 C4 122.0(4) .
N1 C5 C6 116.1(4) .
C4 C5 C6 121.9(4) .
C22 C23 C24 115.7(4) .
C22 C23 C23 122.9(5) 2_667
C24 C23 C23 121.4(5) 2_667
C23 C22 C21 124.5(4) .
N3 C8 C9 125.9(4) .
N3 C8 C1 117.0(4) .
C9 C8 C1 117.1(4) .
C20 C21 C22 117.1(4) .
C20 C21 C28 122.2(4) .
C22 C21 C28 120.7(4) .
N2 C6 C5 117.1(4) .
N2 C6 C7 125.7(4) .
C5 C6 C7 117.2(4) .
C3 C4 C5 118.9(4) .
C23 C24 C25 123.7(4) .
C24 C25 C20 118.2(4) .
C24 C25 C26 120.3(5) .
C20 C25 C26 121.1(5) .
C15 C10 C11 121.2(5) .
C15 C10 N3 119.8(4) .
C11 C10 N3 118.6(5) .
C3 C2 C1 119.3(4) .
C4 C3 C2 119.1(4) .
C10 C15 C14 117.9(5) .
C10 C15 C16 119.8(4) .
C14 C15 C16 122.3(5) .
C13 C14 C15 120.4(6) .
C17 C16 C15 116.0(5) .
C29 C28 C21 114.0(6) .
C12 C13 C14 120.7(6) .
C13 C12 C11 121.0(6) .
C27 C26 C25 109.9(13) .
C12 C11 C10 118.6(6) .
C12 C11 C18 119.7(6) .
C10 C11 C18 120.1(6) .
C19 C18 C11 88.4(13) .

loop_
_geom_bond_atom_site_label_1
_geom_bond_atom_site_label_2
_geom_bond_distance
_geom_bond_site_symmetry_2
N2 C6 1.267(5) .
N2 C20 1.432(5) .
N1 C1 1.327(5) .
N1 C5 1.336(5) .
N3 C8 1.268(6) .
N3 C10 1.427(6) .
C1 C2 1.387(7) .
C1 C8 1.496(6) .
C20 C21 1.392(6) .
C20 C25 1.394(7) .
C5 C4 1.383(6) .
C5 C6 1.489(6) .
C23 C22 1.368(6) .
C23 C24 1.376(6) .
C23 C23 1.500(7) 2_667
C22 C21 1.404(6) .
C8 C9 1.491(7) .
C21 C28 1.533(7) .
C6 C7 1.505(7) .
C4 C3 1.368(6) .
C24 C25 1.393(6) .
C25 C26 1.539(10) .
C10 C15 1.385(7) .
C10 C11 1.386(8) .
C2 C3 1.370(6) .
C15 C14 1.398(7) .
C15 C16 1.512(7) .
C14 C13 1.364(8) .
C16 C17 1.506(8) .
C28 C29 1.494(11) .
C13 C12 1.352(9) .
C12 C11 1.374(8) .
C26 C27 1.309(18) .
C11 C18 1.700(14) .
C18 C19 1.263(14) .
